data_4323013
loop_
_publ_author_name
'Scott R. J. Oliver'
'Alan J. Lough'
'Geoffrey A. Ozin'

_publ_section_title
;
 Crystal Structures of a Series of Novel Alkylammonium Phosphates and
 Their Formation in Aluminophosphate Synthesis Mixtures
;
_journal_name_full 'Inorganic Chemistry'
_journal_page_first 5021
_journal_page_last 5028
_journal_paper_doi 10.1021/ic980069w
_journal_volume 37
_journal_year 1998
_chemical_formula_sum 'C10 H25 N2 O4 P'
_chemical_formula_weight 268.29
_chemical_name_systematic
; 
 ? 
;
_space_group_IT_number 14
_symmetry_cell_setting monoclinic
_symmetry_space_group_name_Hall '-P 2yn'
_symmetry_space_group_name_H-M 'P 1 21/n 1'
_atom_sites_solution_hydrogens geom
_atom_sites_solution_primary direct
_atom_sites_solution_secondary difmap
_audit_creation_method SHELXL
_cell_angle_alpha 90.00
_cell_angle_beta 98.569(15)
_cell_angle_gamma 90.00
_cell_formula_units_Z 4
_cell_length_a 14.197(3)
_cell_length_b 5.9923(13)
_cell_length_c 16.580(3)
_cell_measurement_reflns_used 43
_cell_measurement_temperature 173(2)
_cell_measurement_theta_max 10.84
_cell_measurement_theta_min 4.74
_cell_volume 1394.8(5)
_computing_cell_refinement 'Siemens XSCANS'
_computing_data_collection 'Siemens XSCANS'
_computing_data_reduction 'Siemens SHELXTL'
_computing_molecular_graphics 'Siemens SHELXTL'
_computing_publication_material 'Siemens SHELXTL'
_computing_structure_refinement 'SHELXL-93 (Sheldrick, 1993)'
_computing_structure_solution 'SHELXS-86 (Sheldrick, 1990)'
_diffrn_ambient_temperature 173(2)
_diffrn_measurement_device 'Siemens P4'
_diffrn_measurement_method '\w scans'
_diffrn_radiation_monochromator graphite
_diffrn_radiation_source 'fine-focus sealed tube'
_diffrn_radiation_type MoK\a
_diffrn_radiation_wavelength 0.71073
_diffrn_reflns_av_R_equivalents 0.0478
_diffrn_reflns_av_sigmaI/netI 0.1256
_diffrn_reflns_limit_h_max 17
_diffrn_reflns_limit_h_min 0
_diffrn_reflns_limit_k_max 7
_diffrn_reflns_limit_k_min 0
_diffrn_reflns_limit_l_max 20
_diffrn_reflns_limit_l_min -20
_diffrn_reflns_number 2850
_diffrn_reflns_theta_max 25.99
_diffrn_reflns_theta_min 2.90
_diffrn_standards_decay_% 11.18
_diffrn_standards_interval_count 97
_diffrn_standards_number 3
_exptl_absorpt_coefficient_mu 0.204
_exptl_absorpt_correction_type none
_exptl_crystal_colour yellow
_exptl_crystal_density_diffrn 1.278
_exptl_crystal_density_meas ?
_exptl_crystal_description plate
_exptl_crystal_F_000 584
_exptl_crystal_size_max 0.06
_exptl_crystal_size_mid 0.13
_exptl_crystal_size_min 0.18
_refine_diff_density_max 0.337
_refine_diff_density_min -0.340
_refine_diff_density_rms 0.073
_refine_ls_extinction_coef 0.0045(22)
_refine_ls_extinction_expression Fc^*^=kFc[1+0.001xFc^2^\l^3^/sin(2\q)]^-1/4^
_refine_ls_extinction_method SHELXL
_refine_ls_goodness_of_fit_all 0.868
_refine_ls_goodness_of_fit_obs 1.067
_refine_ls_matrix_type full
_refine_ls_number_parameters 177
_refine_ls_number_reflns 2737
_refine_ls_number_restraints 0
_refine_ls_restrained_S_all 0.868
_refine_ls_restrained_S_obs 1.067
_refine_ls_R_factor_all 0.1184
_refine_ls_R_factor_obs 0.0610
_refine_ls_shift/esd_max 0.147
_refine_ls_shift/esd_mean 0.015
_refine_ls_structure_factor_coef Fsqd
_refine_ls_weighting_details 'w=1/[\s^2^(Fo^2^)+(0.0798P)^2^+0.0000P] where P=(Fo^2^+2Fc^2^)/3'
_refine_ls_weighting_scheme calc
_refine_ls_wR_factor_all 0.1559
_refine_ls_wR_factor_obs 0.1380
_reflns_number_observed 1488
_reflns_number_total 2737
_reflns_observed_criterion >2sigma(I)
_cod_data_source_file ic980069w_1.cif
_cod_data_source_block s9633,_cyclopentylammonium_monohydrogen_phosphate_(CMP)
_cod_depositor_comments
;
The following automatic conversions were performed:

'_exptl_crystal_density_meas' value 'not_measured' was changed to '?'
- the value is perceived as not measured.

Automatic conversion script
Id: cif_fix_values 3008 2015-01-20 13:52:24Z robertas 

The following automatic conversions were performed:

'_refine_ls_weighting_scheme' value 'calc
w=1/[\s^2^(Fo^2^)+(0.0798P)^2^+0.0000P] where P=(Fo^2^+2Fc^2^)/3' was
changed to 'calc'. New tag '_refine_ls_weighting_details' was
created. The value of the new tag was set to
'w=1/[\s^2^(Fo^2^)+(0.0798P)^2^+0.0000P] where P=(Fo^2^+2Fc^2^)/3'.

Automatic conversion script
Id: cif_fix_values 3143 2015-03-26 13:38:13Z robertas 
;
_cod_original_cell_volume 1394.7(5)
_cod_database_code 4323013

loop_
_symmetry_equiv_pos_as_xyz
'x, y, z'
'-x+1/2, y+1/2, -z+1/2'
'-x, -y, -z'
'x-1/2, -y-1/2, z-1/2'

loop_
_atom_site_aniso_label
_atom_site_aniso_U_11
_atom_site_aniso_U_22
_atom_site_aniso_U_33
_atom_site_aniso_U_23
_atom_site_aniso_U_13
_atom_site_aniso_U_12
P1 0.0227(5) 0.0199(5) 0.0199(5) 0.0013(4) 0.0009(4) -0.0013(5)
O1 0.033(2) 0.0225(13) 0.0259(13) 0.0007(11) 0.0024(12) 0.0001(13)
O2 0.030(2) 0.0301(14) 0.0269(13) 0.0015(11) -0.0024(12) -0.0007(13)
O3 0.0250(15) 0.0304(14) 0.0212(12) -0.0010(11) 0.0036(11) -0.0004(12)
O4 0.025(2) 0.0326(15) 0.0279(13) 0.0081(13) -0.0010(12) -0.0045(14)
N1 0.028(2) 0.025(2) 0.024(2) 0.004(2) 0.0060(14) 0.003(2)
C1 0.036(2) 0.029(2) 0.038(2) 0.002(2) 0.020(2) 0.000(2)
C5 0.054(3) 0.054(3) 0.038(2) 0.005(2) 0.022(2) 0.013(3)
N2 0.029(2) 0.026(2) 0.025(2) 0.001(2) -0.002(2) -0.001(2)
C6 0.026(2) 0.041(2) 0.027(2) 0.005(2) 0.006(2) -0.002(2)
C10 0.066(3) 0.038(2) 0.032(2) 0.000(2) 0.014(2) -0.018(3)

loop_
_atom_site_label
_atom_site_type_symbol
_atom_site_fract_x
_atom_site_fract_y
_atom_site_fract_z
_atom_site_U_iso_or_equiv
_atom_site_thermal_displace_type
_atom_site_occupancy
_atom_site_calc_flag
_atom_site_refinement_flags
_atom_site_disorder_group
P1 P 0.10758(7) 0.0621(2) 0.09454(6) 0.0211(3) Uani 1 d . .
O1 O 0.0879(2) 0.3134(4) 0.09656(15) 0.0274(7) Uani 1 d . .
O2 O 0.1822(2) -0.0123(4) 0.16412(15) 0.0297(7) Uani 1 d . .
O3 O 0.1293(2) -0.0051(4) 0.01038(14) 0.0255(7) Uani 1 d . .
O4 O 0.0131(2) -0.0672(5) 0.1102(2) 0.0289(7) Uani 1 d . .
N1 N -0.1032(2) 0.4336(6) 0.0428(2) 0.0255(7) Uani 1 d . .
C1 C -0.1670(3) 0.5061(7) 0.1010(2) 0.0329(10) Uani 1 d . .
H1A H -0.1465(3) 0.6515(7) 0.1276(2) 0.040 Uiso 1 calc R 1
C2 C -0.2729(8) 0.5232(20) 0.0452(7) 0.046(3) Uiso 0.50 d P 1
H2A H -0.2951(8) 0.6796(20) 0.0380(7) 0.055 Uiso 0.50 calc PR 1
H2B H -0.2742(8) 0.4520(20) -0.0088(7) 0.055 Uiso 0.50 calc PR 1
C3 C -0.3288(13) 0.3947(28) 0.0984(10) 0.092(5) Uiso 0.50 d P 1
H3A H -0.3503(13) 0.4957(28) 0.1392(10) 0.110 Uiso 0.50 calc PR 1
H3B H -0.3860(13) 0.3304(28) 0.0649(10) 0.110 Uiso 0.50 calc PR 1
C4 C -0.2739(7) 0.2251(18) 0.1377(6) 0.047(3) Uiso 0.50 d P 1
H4A H -0.2694(7) 0.0982(18) 0.1002(6) 0.057 Uiso 0.50 calc PR 1
H4B H -0.3017(7) 0.1712(18) 0.1854(6) 0.057 Uiso 0.50 calc PR 1
C2* C -0.2614(8) 0.5769(18) 0.0656(6) 0.036(3) Uiso 0.50 d P 2
H2*1 H -0.2630(8) 0.7419(18) 0.0629(6) 0.043 Uiso 0.50 calc PR 2
H2*2 H -0.2755(8) 0.5191(18) 0.0091(6) 0.043 Uiso 0.50 calc PR 2
C3* C -0.3332(9) 0.5014(22) 0.1109(8) 0.060(3) Uiso 0.50 d P 2
H3*1 H -0.3902(9) 0.4504(22) 0.0736(8) 0.072 Uiso 0.50 calc PR 2
H3*2 H -0.3523(9) 0.6231(22) 0.1455(8) 0.072 Uiso 0.50 calc PR 2
C4* C -0.2917(10) 0.3186(25) 0.1608(9) 0.078(4) Uiso 0.50 d P 2
H4*1 H -0.3174(10) 0.1751(25) 0.1376(9) 0.093 Uiso 0.50 calc PR 2
H4*2 H -0.3078(10) 0.3327(25) 0.2167(9) 0.093 Uiso 0.50 calc PR 2
C5 C -0.1792(4) 0.3240(8) 0.1638(3) 0.0472(13) Uani 1 d . .
H5A H -0.1288(4) 0.2094(8) 0.1648(3) 0.057 Uiso 1 calc R 1
H5B H -0.1755(4) 0.3893(8) 0.2190(3) 0.057 Uiso 1 calc R 1
N2 N 0.1552(3) -0.4230(6) 0.2275(2) 0.0272(8) Uani 1 d . .
C6 C 0.0746(3) -0.4347(7) 0.2742(2) 0.0312(9) Uani 1 d . .
H6A H 0.0156(3) -0.4012(7) 0.2351(2) 0.037 Uiso 1 calc R 1
C7 C 0.0776(8) -0.2787(19) 0.3409(6) 0.033(3) Uiso 0.50 d P 1
H7A H 0.0270(8) -0.1648(19) 0.3285(6) 0.039 Uiso 0.50 calc PR 1
H7B H 0.1401(8) -0.2023(19) 0.3508(6) 0.039 Uiso 0.50 calc PR 1
C8 C 0.0618(8) -0.4173(17) 0.4156(6) 0.040(2) Uiso 0.50 d P 1
H8A H 0.1225(8) -0.4361(17) 0.4530(6) 0.048 Uiso 0.50 calc PR 1
H8B H 0.0155(8) -0.3420(17) 0.4457(6) 0.048 Uiso 0.50 calc PR 1
C9 C 0.0244(6) -0.6372(12) 0.3850(4) 0.022(2) Uiso 0.50 d P 1
H9A H -0.0461(6) -0.6365(12) 0.3753(4) 0.026 Uiso 0.50 calc PR 1
H9B H 0.0464(6) -0.7566(12) 0.4246(4) 0.026 Uiso 0.50 calc PR 1
C7* C 0.0989(8) -0.2863(17) 0.3582(6) 0.026(3) Uiso 0.50 d P 2
H7*1 H 0.1611(8) -0.2101(17) 0.3606(6) 0.032 Uiso 0.50 calc PR 2
H7*2 H 0.0488(8) -0.1730(17) 0.3615(6) 0.032 Uiso 0.50 calc PR 2
C8* C 0.1014(7) -0.4558(16) 0.4259(5) 0.035(2) Uiso 0.50 d P 2
H8*1 H 0.1632(7) -0.4470(16) 0.4624(5) 0.042 Uiso 0.50 calc PR 2
H8*2 H 0.0500(7) -0.4240(16) 0.4586(5) 0.042 Uiso 0.50 calc PR 2
C9* C 0.0900(11) -0.6574(22) 0.3939(7) 0.076(4) Uiso 0.50 d P 2
H9*1 H 0.0407(11) -0.7352(22) 0.4198(7) 0.091 Uiso 0.50 calc PR 2
H9*2 H 0.1504(11) -0.7404(22) 0.4088(7) 0.091 Uiso 0.50 calc PR 2
C10 C 0.0632(4) -0.6715(7) 0.3069(3) 0.0446(12) Uani 1 d . .
H10A H 0.0186(4) -0.7601(7) 0.2679(3) 0.054 Uiso 1 calc R 1
H10B H 0.1254(4) -0.7494(7) 0.3168(3) 0.054 Uiso 1 calc R 1
H11 H -0.1225(30) 0.2877(78) 0.0200(24) 0.039(12) Uiso 1 d . .
H12 H -0.0415(29) 0.4064(62) 0.0713(22) 0.023(10) Uiso 1 d . .
H13 H -0.1058(29) 0.5341(72) -0.0010(26) 0.033(11) Uiso 1 d . .
H21 H 0.2022(33) -0.4590(76) 0.2604(27) 0.041(13) Uiso 1 d . .
H22 H 0.1605(29) -0.2710(77) 0.2068(24) 0.037(12) Uiso 1 d . .
H23 H 0.1467(28) -0.5281(68) 0.1864(24) 0.027(11) Uiso 1 d . .
H4O H -0.0319(29) -0.0450(66) 0.0785(23) 0.022(11) Uiso 1 d . .

loop_
_atom_type_symbol
_atom_type_description
_atom_type_scat_dispersion_real
_atom_type_scat_dispersion_imag
_atom_type_scat_source
C C 0.0033 0.0016 'International Tables Vol C Tables 4.2.6.8 and 6.1.1.4'
H H 0.0000 0.0000 'International Tables Vol C Tables 4.2.6.8 and 6.1.1.4'
N N 0.0061 0.0033 'International Tables Vol C Tables 4.2.6.8 and 6.1.1.4'
O O 0.0106 0.0060 'International Tables Vol C Tables 4.2.6.8 and 6.1.1.4'
P P 0.1023 0.0942 'International Tables Vol C Tables 4.2.6.8 and 6.1.1.4'

loop_
_geom_angle_atom_site_label_1
_geom_angle_atom_site_label_2
_geom_angle_atom_site_label_3
_geom_angle
_geom_angle_site_symmetry_1
_geom_angle_site_symmetry_3
_geom_angle_publ_flag
O2 P1 O3 113.9(2) . . ?
O2 P1 O1 112.47(15) . . ?
O3 P1 O1 110.0(2) . . ?
O2 P1 O4 104.0(2) . . ?
O3 P1 O4 107.95(15) . . ?
O1 P1 O4 108.1(2) . . ?
C2* C1 N1 116.2(5) . . ?
C2* C1 C5 107.1(5) . . ?
N1 C1 C5 112.0(3) . . ?
N1 C1 C2 104.4(5) . . ?
C5 C1 C2 103.9(5) . . ?
C3 C2 C1 99.1(9) . . ?
C4 C3 C2 110.3(13) . . ?
C3 C4 C5 105.6(10) . . ?
C3* C2* C1 112.7(8) . . ?
C2* C3* C4* 106.2(11) . . ?
C3* C4* C5 108.9(10) . . ?
C4 C5 C1 106.0(5) . . ?
C1 C5 C4* 102.0(6) . . ?
C7 C6 N2 115.8(5) . . ?
C7 C6 C10 108.7(5) . . ?
N2 C6 C10 111.1(4) . . ?
N2 C6 C7* 109.7(5) . . ?
C10 C6 C7* 102.7(4) . . ?
C6 C7 C8 106.1(8) . . ?
C9 C8 C7 107.0(7) . . ?
C8 C9 C10 105.0(6) . . ?
C8* C7* C6 104.2(7) . . ?
C9* C8* C7* 109.2(9) . . ?
C8* C9* C10 117.1(10) . . ?
C9* C10 C6 105.9(6) . . ?
C9 C10 C6 104.5(4) . . ?

loop_
_geom_bond_atom_site_label_1
_geom_bond_atom_site_label_2
_geom_bond_distance
_geom_bond_site_symmetry_2
_geom_bond_publ_flag
P1 O2 1.512(3) . ?
P1 O3 1.527(3) . ?
P1 O1 1.533(3) . ?
P1 O4 1.603(3) . ?
N1 C1 1.483(5) . ?
C1 C2* 1.443(11) . ?
C1 C5 1.535(6) . ?
C1 C2 1.647(12) . ?
C2 C3 1.49(2) . ?
C3 C4 1.38(2) . ?
C4 C5 1.474(11) . ?
C2* C3* 1.43(2) . ?
C3* C4* 1.44(2) . ?
C4* C5 1.591(14) . ?
N2 C6 1.475(5) . ?
C6 C7 1.444(11) . ?
C6 C10 1.536(6) . ?
C6 C7* 1.645(10) . ?
C7 C8 1.536(14) . ?
C8 C9 1.482(12) . ?
C9 C10 1.496(8) . ?
C7* C8* 1.511(13) . ?
C8* C9* 1.319(15) . ?
C9* C10 1.439(13) . ?
